data_4304240
loop_
_publ_author_name
'Jing Wang'
'Zhuojia Lin'
'Yong-Cong Ou'
'Nai-Liang Yang'
'Yue-Hua Zhang'
'Ming-Liang Tong'

_publ_section_title
;
Hydrothermal Synthesis, Structures, and Photoluminescent Properties of
Benzenepentacarboxylate Bridged Networks Incorporating Zinc(II)-Hydroxide
Clusters or Zinc(II)-Carboxylate Layers
;
_journal_name_full 'Inorganic Chemistry'
_journal_page_first 190
_journal_page_last 199
_journal_paper_doi 10.1021/ic701721t
_journal_volume 47
_journal_year 2008
_chemical_formula_sum 'C21 H11 N2 O11 Zn2.5'
_chemical_formula_weight 630.74
_space_group_IT_number 15
_symmetry_cell_setting monoclinic
_symmetry_space_group_name_Hall '-C 2yc'
_symmetry_space_group_name_H-M 'C 1 2/c 1'
_atom_sites_solution_hydrogens geom
_atom_sites_solution_primary direct
_atom_sites_solution_secondary difmap
_audit_creation_method SHELXL-97
_cell_angle_alpha 90.00
_cell_angle_beta 101.635(2)
_cell_angle_gamma 90.00
_cell_formula_units_Z 8
_cell_length_a 17.0298(14)
_cell_length_b 13.9683(11)
_cell_length_c 19.3375(16)
_cell_measurement_temperature 293(2)
_cell_volume 4505.4(6)
_computing_structure_refinement 'SHELXL-97 (Sheldrick, 1997)'
_computing_structure_solution 'SHELXS-97 (Sheldrick, 1990)'
_diffrn_ambient_temperature 293(2)
_diffrn_measured_fraction_theta_full 0.991
_diffrn_measured_fraction_theta_max 0.991
_diffrn_radiation_monochromator graphite
_diffrn_radiation_source 'fine-focus sealed tube'
_diffrn_radiation_type MoK\a
_diffrn_radiation_wavelength 0.71073
_diffrn_reflns_av_R_equivalents 0.0376
_diffrn_reflns_av_sigmaI/netI 0.0584
_diffrn_reflns_limit_h_max 11
_diffrn_reflns_limit_h_min -20
_diffrn_reflns_limit_k_max 17
_diffrn_reflns_limit_k_min -14
_diffrn_reflns_limit_l_max 23
_diffrn_reflns_limit_l_min -17
_diffrn_reflns_number 9459
_diffrn_reflns_theta_full 26.00
_diffrn_reflns_theta_max 26.00
_diffrn_reflns_theta_min 1.90
_exptl_absorpt_coefficient_mu 2.716
_exptl_absorpt_correction_T_max 0.8120
_exptl_absorpt_correction_T_min 0.6990
_exptl_crystal_density_diffrn 1.860
_exptl_crystal_density_method 'not measured'
_exptl_crystal_F_000 2512
_exptl_crystal_size_max 0.14
_exptl_crystal_size_mid 0.12
_exptl_crystal_size_min 0.08
_refine_diff_density_max 1.155
_refine_diff_density_min -0.423
_refine_diff_density_rms 0.128
_refine_ls_extinction_method none
_refine_ls_goodness_of_fit_ref 1.027
_refine_ls_hydrogen_treatment mixed
_refine_ls_matrix_type full
_refine_ls_number_parameters 338
_refine_ls_number_reflns 4402
_refine_ls_number_restraints 0
_refine_ls_restrained_S_all 1.027
_refine_ls_R_factor_all 0.0599
_refine_ls_R_factor_gt 0.0476
_refine_ls_shift/su_max 0.000
_refine_ls_shift/su_mean 0.000
_refine_ls_structure_factor_coef Fsqd
_refine_ls_weighting_details
;
calc w=1/[\s^2^(Fo^2^)+(0.0620P)^2^+14.8855P] where P=(Fo^2^+2Fc^2^)/3
;
_refine_ls_weighting_scheme calc
_refine_ls_wR_factor_gt 0.1170
_refine_ls_wR_factor_ref 0.1240
_reflns_number_gt 3646
_reflns_number_total 4402
_reflns_threshold_expression >2sigma(I)
_cod_data_source_file ic701721t-file002.cif
_cod_data_source_block ZNM
_cod_original_sg_symbol_H-M 'C 2/c'
_cod_original_formula_sum 'C21 H11 N2 O11 Zn2.50'
_cod_database_code 4304240

loop_
_symmetry_equiv_pos_as_xyz
'x, y, z'
'-x, y, -z+1/2'
'x+1/2, y+1/2, z'
'-x+1/2, y+1/2, -z+1/2'
'-x, -y, -z'
'x, -y, z-1/2'
'-x+1/2, -y+1/2, -z'
'x+1/2, -y+1/2, z-1/2'

loop_
_atom_site_label
_atom_site_type_symbol
_atom_site_fract_x
_atom_site_fract_y
_atom_site_fract_z
_atom_site_U_iso_or_equiv
_atom_site_adp_type
_atom_site_occupancy
_atom_site_symmetry_multiplicity
_atom_site_calc_flag
_atom_site_refinement_flags
_atom_site_disorder_assembly
_atom_site_disorder_group
Zn1 Zn 0.0000 0.30407(5) 0.2500 0.01289(18) Uani 1 2 d S . .
Zn2 Zn 0.08534(3) 0.41922(4) 0.39881(3) 0.01767(16) Uani 1 1 d . . .
Zn3 Zn -0.06660(3) 0.26087(4) 0.40179(3) 0.01898(16) Uani 1 1 d . . .
O1 O -0.1581(2) 0.2304(3) 0.32281(17) 0.0254(8) Uani 1 1 d . . .
O2 O -0.09070(19) 0.2013(2) 0.23668(17) 0.0199(7) Uani 1 1 d . . .
O3 O -0.2065(2) 0.3096(2) 0.11893(19) 0.0296(9) Uani 1 1 d . . .
O4 O -0.1810(2) 0.1799(3) 0.0605(2) 0.0307(9) Uani 1 1 d . . .
O5 O -0.3699(2) 0.2091(3) 0.02471(19) 0.0304(9) Uani 1 1 d . . .
O6 O -0.3588(2) 0.0565(2) -0.00448(17) 0.0253(8) Uani 1 1 d . . .
O7 O -0.4016(2) -0.1017(2) 0.08894(18) 0.0264(8) Uani 1 1 d . . .
O8 O -0.4912(2) 0.0080(2) 0.1087(2) 0.0295(8) Uani 1 1 d . . .
O9 O -0.4178(2) -0.0934(2) 0.23927(18) 0.0240(8) Uani 1 1 d . . .
O10 O -0.3625(2) -0.0093(2) 0.33458(16) 0.0225(7) Uani 1 1 d . . .
O11 O 0.0287(2) 0.2991(3) 0.36387(17) 0.0145(7) Uani 1 1 d . . .
N1 N -0.0467(3) 0.1050(3) 0.4095(2) 0.0328(11) Uani 1 1 d . . .
N2 N -0.1092(3) 0.2239(3) 0.4906(2) 0.0314(11) Uani 1 1 d . . .
C1 C -0.2256(3) 0.1468(3) 0.2231(2) 0.0178(10) Uani 1 1 d . . .
C2 C -0.2521(3) 0.1561(3) 0.1502(2) 0.0176(10) Uani 1 1 d . . .
C3 C -0.3164(3) 0.1026(3) 0.1152(2) 0.0165(10) Uani 1 1 d . . .
C4 C -0.3538(3) 0.0371(3) 0.1528(2) 0.0155(9) Uani 1 1 d . . .
C5 C -0.3301(3) 0.0323(3) 0.2262(2) 0.0162(10) Uani 1 1 d . . .
C6 C -0.2664(3) 0.0869(3) 0.2601(2) 0.0204(10) Uani 1 1 d . . .
H6 H -0.2506 0.0832 0.3089 0.024 Uiso 1 1 calc R . .
C7 C -0.1523(3) 0.1980(3) 0.2634(2) 0.0169(10) Uani 1 1 d . . .
C8 C -0.2118(3) 0.2245(3) 0.1088(2) 0.0204(10) Uani 1 1 d . . .
C9 C -0.3508(3) 0.1242(3) 0.0390(2) 0.0185(10) Uani 1 1 d . . .
C10 C -0.4209(3) -0.0244(3) 0.1140(2) 0.0187(10) Uani 1 1 d . . .
C11 C -0.3738(3) -0.0295(3) 0.2700(2) 0.0161(10) Uani 1 1 d . . .
C12 C -0.0154(4) 0.0491(4) 0.3662(3) 0.0433(15) Uani 1 1 d . . .
H12 H 0.0193 0.0764 0.3403 0.052 Uiso 1 1 calc R . .
C13 C -0.0318(5) -0.0462(5) 0.3582(4) 0.067(2) Uani 1 1 d . . .
H13 H -0.0081 -0.0834 0.3282 0.081 Uiso 1 1 calc R . .
C14 C -0.0850(7) -0.0865(5) 0.3961(5) 0.083(3) Uani 1 1 d . . .
H14 H -0.0985 -0.1510 0.3909 0.100 Uiso 1 1 calc R . .
C15 C -0.1173(5) -0.0296(5) 0.4411(5) 0.069(2) Uani 1 1 d . . .
H15 H -0.1528 -0.0552 0.4670 0.083 Uiso 1 1 calc R . .
C16 C -0.0967(4) 0.0657(4) 0.4476(3) 0.0366(14) Uani 1 1 d . . .
C17 C -0.1276(4) 0.1311(4) 0.4963(3) 0.0384(14) Uani 1 1 d . . .
C18 C -0.1697(5) 0.1014(5) 0.5457(4) 0.060(2) Uani 1 1 d . . .
H18 H -0.1827 0.0371 0.5485 0.073 Uiso 1 1 calc R . .
C19 C -0.1925(5) 0.1661(7) 0.5908(4) 0.077(3) Uani 1 1 d . . .
H19 H -0.2222 0.1465 0.6237 0.092 Uiso 1 1 calc R . .
C20 C -0.1711(6) 0.2600(6) 0.5868(4) 0.072(3) Uani 1 1 d . . .
H20 H -0.1843 0.3049 0.6182 0.086 Uiso 1 1 calc R . .
C21 C -0.1299(4) 0.2871(5) 0.5357(3) 0.0498(17) Uani 1 1 d . . .
H21 H -0.1160 0.3511 0.5324 0.060 Uiso 1 1 calc R . .
H23 H 0.044(3) 0.257(4) 0.359(3) 0.019(17) Uiso 1 1 d . . .
H4 H -0.159(4) 0.220(5) 0.036(4) 0.05(2) Uiso 1 1 d . . .

loop_
_atom_site_aniso_label
_atom_site_aniso_U_11
_atom_site_aniso_U_22
_atom_site_aniso_U_33
_atom_site_aniso_U_23
_atom_site_aniso_U_13
_atom_site_aniso_U_12
Zn1 0.0114(4) 0.0143(4) 0.0131(4) 0.000 0.0029(3) 0.000
Zn2 0.0191(3) 0.0214(3) 0.0113(3) 0.0017(2) 0.0001(2) -0.0059(2)
Zn3 0.0207(3) 0.0205(3) 0.0162(3) -0.0003(2) 0.0046(2) -0.0038(2)
O1 0.0217(19) 0.040(2) 0.0150(18) -0.0088(15) 0.0047(15) -0.0117(16)
O2 0.0199(18) 0.0205(17) 0.0192(17) -0.0039(13) 0.0038(14) -0.0104(14)
O3 0.037(2) 0.0233(19) 0.030(2) 0.0014(15) 0.0109(18) -0.0105(16)
O4 0.046(2) 0.026(2) 0.027(2) -0.0004(16) 0.0216(19) -0.0061(17)
O5 0.039(2) 0.031(2) 0.0231(19) 0.0090(16) 0.0112(17) 0.0059(17)
O6 0.034(2) 0.0267(19) 0.0118(17) 0.0007(14) -0.0028(15) -0.0079(16)
O7 0.035(2) 0.0228(18) 0.0233(19) -0.0042(15) 0.0100(16) -0.0089(16)
O8 0.0198(19) 0.030(2) 0.037(2) 0.0048(16) 0.0014(16) -0.0042(16)
O9 0.0238(19) 0.0261(19) 0.0211(18) 0.0019(14) 0.0023(15) -0.0135(15)
O10 0.0279(19) 0.0274(18) 0.0131(17) 0.0018(14) 0.0060(14) -0.0088(15)
O11 0.0146(17) 0.0124(17) 0.0167(17) -0.0021(14) 0.0034(13) 0.0012(14)
N1 0.043(3) 0.025(2) 0.033(3) 0.005(2) 0.013(2) 0.000(2)
N2 0.037(3) 0.033(3) 0.026(2) 0.005(2) 0.009(2) 0.003(2)
C1 0.020(2) 0.021(2) 0.014(2) -0.0020(18) 0.0050(19) -0.008(2)
C2 0.017(2) 0.021(2) 0.014(2) 0.0016(19) 0.0022(19) -0.0045(19)
C3 0.018(2) 0.018(2) 0.014(2) -0.0003(18) 0.0044(19) -0.0030(19)
C4 0.014(2) 0.016(2) 0.016(2) 0.0013(18) -0.0002(18) -0.0024(18)
C5 0.015(2) 0.021(2) 0.013(2) 0.0027(18) 0.0040(18) -0.0016(19)
C6 0.021(3) 0.028(3) 0.011(2) -0.0024(19) -0.0006(19) -0.006(2)
C7 0.016(2) 0.018(2) 0.015(2) 0.0043(18) -0.0008(19) -0.0030(19)
C8 0.021(3) 0.025(3) 0.014(2) 0.0032(19) 0.002(2) -0.009(2)
C9 0.016(2) 0.024(3) 0.015(2) 0.004(2) 0.0047(19) -0.009(2)
C10 0.021(3) 0.023(2) 0.010(2) 0.0024(19) 0.0001(19) -0.007(2)
C11 0.010(2) 0.023(2) 0.016(2) 0.0055(19) 0.0044(18) -0.0002(19)
C12 0.053(4) 0.033(3) 0.046(4) 0.006(3) 0.017(3) -0.001(3)
C13 0.105(7) 0.032(4) 0.070(5) -0.004(4) 0.030(5) 0.013(4)
C14 0.147(9) 0.025(4) 0.083(7) 0.001(4) 0.033(6) -0.015(5)
C15 0.099(7) 0.034(4) 0.081(6) 0.008(4) 0.036(5) -0.020(4)
C16 0.044(4) 0.028(3) 0.037(3) 0.013(2) 0.006(3) -0.002(3)
C17 0.037(3) 0.042(3) 0.037(3) 0.014(3) 0.010(3) -0.004(3)
C18 0.072(5) 0.059(4) 0.061(5) 0.024(4) 0.038(4) -0.003(4)
C19 0.081(6) 0.101(7) 0.065(5) 0.041(5) 0.054(5) 0.018(5)
C20 0.098(7) 0.087(6) 0.041(4) 0.007(4) 0.042(5) 0.021(5)
C21 0.067(5) 0.056(4) 0.032(3) 0.002(3) 0.023(3) 0.005(4)

loop_
_atom_type_symbol
_atom_type_description
_atom_type_scat_dispersion_real
_atom_type_scat_dispersion_imag
_atom_type_scat_source
C C 0.0033 0.0016 'International Tables Vol C Tables 4.2.6.8 and 6.1.1.4'
H H 0.0000 0.0000 'International Tables Vol C Tables 4.2.6.8 and 6.1.1.4'
N N 0.0061 0.0033 'International Tables Vol C Tables 4.2.6.8 and 6.1.1.4'
O O 0.0106 0.0060 'International Tables Vol C Tables 4.2.6.8 and 6.1.1.4'
Zn Zn 0.2839 1.4301 'International Tables Vol C Tables 4.2.6.8 and 6.1.1.4'

loop_
_geom_angle_atom_site_label_1
_geom_angle_atom_site_label_2
_geom_angle_atom_site_label_3
_geom_angle
_geom_angle_site_symmetry_1
_geom_angle_site_symmetry_3
_geom_angle_publ_flag
O9 Zn1 O9 90.9(2) 3 4_455 ?
O9 Zn1 O2 167.31(13) 3 . ?
O9 Zn1 O2 89.40(13) 4_455 . ?
O9 Zn1 O2 89.40(13) 3 2 ?
O9 Zn1 O2 167.31(13) 4_455 2 ?
O2 Zn1 O2 93.06(19) . 2 ?
O9 Zn1 O11 86.44(13) 3 2 ?
O9 Zn1 O11 96.14(13) 4_455 2 ?
O2 Zn1 O11 80.91(13) . 2 ?
O2 Zn1 O11 96.54(12) 2 2 ?
O9 Zn1 O11 96.14(13) 3 . ?
O9 Zn1 O11 86.44(13) 4_455 . ?
O2 Zn1 O11 96.54(12) . . ?
O2 Zn1 O11 80.91(13) 2 . ?
O11 Zn1 O11 176.33(19) 2 . ?
O10 Zn2 O6 109.06(14) 3 8_556 ?
O10 Zn2 O11 118.05(14) 3 . ?
O6 Zn2 O11 125.67(14) 8_556 . ?
O10 Zn2 O8 95.59(15) 3 4_455 ?
O6 Zn2 O8 100.93(14) 8_556 4_455 ?
O11 Zn2 O8 99.90(14) . 4_455 ?
O11 Zn3 O1 110.21(13) . . ?
O11 Zn3 O7 91.77(15) . 4_455 ?
O1 Zn3 O7 95.13(15) . 4_455 ?
O11 Zn3 N2 145.83(17) . . ?
O1 Zn3 N2 103.43(17) . . ?
O7 Zn3 N2 91.08(16) 4_455 . ?
O11 Zn3 N1 99.52(16) . . ?
O1 Zn3 N1 85.78(17) . . ?
O7 Zn3 N1 167.62(15) 4_455 . ?
N2 Zn3 N1 76.74(17) . . ?
C7 O1 Zn3 125.7(3) . . ?
C7 O2 Zn1 129.2(3) . . ?
C8 O4 H4 111(4) . . ?
C9 O6 Zn2 118.6(3) . 8_455 ?
C10 O7 Zn3 133.7(3) . 4_445 ?
C10 O8 Zn2 120.9(3) . 4_445 ?
C11 O9 Zn1 144.9(3) . 3_445 ?
C11 O10 Zn2 121.4(3) . 3_445 ?
Zn2 O11 Zn3 118.63(17) . . ?
Zn2 O11 Zn1 108.36(15) . . ?
Zn3 O11 Zn1 110.57(15) . . ?
Zn2 O11 H23 129(5) . . ?
Zn3 O11 H23 100(5) . . ?
Zn1 O11 H23 84(5) . . ?
C12 N1 C16 118.7(5) . . ?
C12 N1 Zn3 127.7(4) . . ?
C16 N1 Zn3 109.6(4) . . ?
C21 N2 C17 119.1(5) . . ?
C21 N2 Zn3 124.1(4) . . ?
C17 N2 Zn3 116.0(4) . . ?
C6 C1 C2 119.2(4) . . ?
C6 C1 C7 118.0(4) . . ?
C2 C1 C7 122.8(4) . . ?
C3 C2 C1 120.3(4) . . ?
C3 C2 C8 119.0(4) . . ?
C1 C2 C8 120.6(4) . . ?
C2 C3 C4 119.8(4) . . ?
C2 C3 C9 119.0(4) . . ?
C4 C3 C9 120.8(4) . . ?
C5 C4 C3 119.3(4) . . ?
C5 C4 C10 121.1(4) . . ?
C3 C4 C10 119.6(4) . . ?
C6 C5 C4 119.7(4) . . ?
C6 C5 C11 118.8(4) . . ?
C4 C5 C11 121.5(4) . . ?
C1 C6 C5 121.4(4) . . ?
C1 C6 H6 119.3 . . ?
C5 C6 H6 119.3 . . ?
O1 C7 O2 125.9(4) . . ?
O1 C7 C1 115.7(4) . . ?
O2 C7 C1 118.4(4) . . ?
O3 C8 O4 123.7(4) . . ?
O3 C8 C2 124.6(4) . . ?
O4 C8 C2 111.6(4) . . ?
O5 C9 O6 125.5(4) . . ?
O5 C9 C3 116.2(4) . . ?
O6 C9 C3 118.4(4) . . ?
O7 C10 O8 126.5(4) . . ?
O7 C10 C4 116.9(4) . . ?
O8 C10 C4 116.6(4) . . ?
O9 C11 O10 126.6(4) . . ?
O9 C11 C5 117.6(4) . . ?
O10 C11 C5 115.8(4) . . ?
N1 C12 C13 123.0(6) . . ?
N1 C12 H12 118.5 . . ?
C13 C12 H12 118.5 . . ?
C12 C13 C14 118.4(7) . . ?
C12 C13 H13 120.8 . . ?
C14 C13 H13 120.8 . . ?
C15 C14 C13 119.1(7) . . ?
C15 C14 H14 120.5 . . ?
C13 C14 H14 120.5 . . ?
C14 C15 C16 119.3(7) . . ?
C14 C15 H15 120.4 . . ?
C16 C15 H15 120.4 . . ?
N1 C16 C15 121.5(6) . . ?
N1 C16 C17 116.1(5) . . ?
C15 C16 C17 122.4(6) . . ?
N2 C17 C18 120.9(6) . . ?
N2 C17 C16 115.0(5) . . ?
C18 C17 C16 124.0(6) . . ?
C19 C18 C17 120.1(7) . . ?
C19 C18 H18 120.0 . . ?
C17 C18 H18 120.0 . . ?
C18 C19 C20 119.0(6) . . ?
C18 C19 H19 120.5 . . ?
C20 C19 H19 120.5 . . ?
C19 C20 C21 119.0(7) . . ?
C19 C20 H20 120.5 . . ?
C21 C20 H20 120.5 . . ?
N2 C21 C20 121.8(7) . . ?
N2 C21 H21 119.1 . . ?
C20 C21 H21 119.1 . . ?

loop_
_geom_bond_atom_site_label_1
_geom_bond_atom_site_label_2
_geom_bond_distance
_geom_bond_site_symmetry_2
_geom_bond_publ_flag
Zn1 O9 2.042(3) 3 ?
Zn1 O9 2.042(3) 4_455 ?
Zn1 O2 2.086(3) . ?
Zn1 O2 2.086(3) 2 ?
Zn1 O11 2.158(3) 2 ?
Zn1 O11 2.158(3) . ?
Zn2 O10 1.943(3) 3 ?
Zn2 O6 1.949(3) 8_556 ?
Zn2 O11 1.984(3) . ?
Zn2 O8 2.008(3) 4_455 ?
Zn3 O11 1.985(3) . ?
Zn3 O1 1.995(3) . ?
Zn3 O7 2.013(3) 4_455 ?
Zn3 N2 2.061(4) . ?
Zn3 N1 2.203(4) . ?
O1 C7 1.256(6) . ?
O2 C7 1.261(5) . ?
O3 C8 1.205(6) . ?
O4 C8 1.315(6) . ?
O4 H4 0.87(7) . ?
O5 C9 1.246(6) . ?
O6 C9 1.254(6) . ?
O6 Zn2 1.949(3) 8_455 ?
O7 C10 1.254(6) . ?
O7 Zn3 2.013(3) 4_445 ?
O8 C10 1.265(6) . ?
O8 Zn2 2.008(3) 4_445 ?
O9 C11 1.237(5) . ?
O9 Zn1 2.042(3) 3_445 ?
O10 C11 1.257(5) . ?
O10 Zn2 1.943(3) 3_445 ?
O11 H23 0.66(5) . ?
N1 C12 1.333(7) . ?
N1 C16 1.348(7) . ?
N2 C21 1.337(8) . ?
N2 C17 1.342(7) . ?
C1 C6 1.376(6) . ?
C1 C2 1.397(6) . ?
C1 C7 1.512(6) . ?
C2 C3 1.384(6) . ?
C2 C8 1.499(6) . ?
C3 C4 1.401(6) . ?
C3 C9 1.502(6) . ?
C4 C5 1.397(6) . ?
C4 C10 1.503(6) . ?
C5 C6 1.379(6) . ?
C5 C11 1.507(6) . ?
C6 H6 0.9300 . ?
C12 C13 1.363(9) . ?
C12 H12 0.9300 . ?
C13 C14 1.393(11) . ?
C13 H13 0.9300 . ?
C14 C15 1.373(11) . ?
C14 H14 0.9300 . ?
C15 C16 1.376(8) . ?
C15 H15 0.9300 . ?
C16 C17 1.484(9) . ?
C17 C18 1.368(8) . ?
C18 C19 1.366(11) . ?
C18 H18 0.9300 . ?
C19 C20 1.368(11) . ?
C19 H19 0.9300 . ?
C20 C21 1.376(9) . ?
C20 H20 0.9300 . ?
C21 H21 0.9300 . ?
